data_1509324
loop_
_publ_author_name
'Decken, A.'
'Passmore, J.'
'Krossing, I.'
'Cameron, T.S.'
'Min Fang'
'Dionne, I.'

_publ_section_title
;
 Approaching the gas phase structures of AgS8+ and AgS16+ in the solid
 state
;
_journal_name_full 'Chemistry - A European Journal'
_journal_page_first 3386
_journal_page_last 3401
_journal_paper_doi 10.1002/1521-3765(20020802)8:15<3386::AID-CHEM3386>3.0.CO;2-9
_journal_volume 8
_journal_year 2002
_chemical_formula_sum 'Ag F30 O6 S16 Sb Te6'
_chemical_name_systematic 'Ag (S8)2 (Sb (O Te F5)6)'
_space_group_IT_number 2
_symmetry_space_group_name_Hall '-P 1'
_symmetry_space_group_name_H-M 'P -1'
_cell_angle_alpha 95.96
_cell_angle_beta 108.94
_cell_angle_gamma 81.29
_cell_formula_units_Z 1
_cell_length_a 10.756
_cell_length_b 10.905
_cell_length_c 10.456
_cell_volume 1144.687
_citation_journal_id_ASTM CEUJED
_cod_data_source_file silver1-2_240.cif
_cod_data_source_block Ag1F30O6S16Sb1Te6
_cod_original_formula_sum 'Ag1 F30 O6 S16 Sb1 Te6'
_cod_database_code 1509324

loop_
_symmetry_equiv_pos_as_xyz
x,y,z
-x,-y,-z

loop_
_atom_site_label
_atom_site_type_symbol
_atom_site_fract_x
_atom_site_fract_y
_atom_site_fract_z
_atom_site_occupancy
_atom_site_U_iso_or_equiv
F2 F-1 0.5073 -0.0026 -0.339 1 0.0
S8 S 0.0285 0.3153 0.197 1 0.0
F15 F-1 0.5972 0.3563 0.1416 1 0.0
F11 F-1 0.3838 0.4836 0.0798 1 0.0
Te3 Te+6 0.4302 0.3219 0.0865 1 0.0
S5 S 0.1571 0.6753 0.3793 1 0.0
Te1 Te+6 0.6534 0.0659 -0.2359 1 0.0
F5 F-1 0.5751 0.2219 -0.2731 1 0.0
Te2 Te+6 0.1756 0.029 -0.2402 1 0.0
F3 F-1 0.8016 0.1304 -0.1465 1 0.0
S3 S 0.2962 0.4569 0.5932 1 0.0
F9 F-1 0.2127 -0.0138 -0.3936 1 0.0
F12 F-1 0.426 0.3395 0.2569 1 0.0
S7 S -0.0486 0.4983 0.1818 1 0.0
Sb1 Sb+5 0.5 0 0 1 0.0
Ag1 Ag+1 0 0.5 0.5 1 0.0
F6 F-1 0.0105 0.013 -0.3365 1 0.0
F13 F-1 0.4249 0.3165 -0.0884 1 0.0
F14 F-1 0.2552 0.3069 0.031 1 0.0
F4 F-1 0.7486 -0.0874 -0.2042 1 0.0
S4 S 0.3333 0.5789 0.4791 1 0.0
F7 F-1 0.1364 0.1869 -0.2911 1 0.0
F1 F-1 0.7014 0.0615 -0.3811 1 0.0
O3 O-2 0.3451 0.0607 -0.1458 1 0.0
F8 F-1 0.1993 -0.1344 -0.1961 1 0.0
O2 O-2 0.4862 0.1553 0.1029 1 0.0
S6 S 0.0908 0.6015 0.1859 1 0.0
O1 O-2 0.6087 0.072 -0.0789 1 0.0
S2 S 0.2811 0.2875 0.4902 1 0.0
F10 F-1 0.1158 0.0733 -0.0993 1 0.0
S1 S 0.0819 0.2795 0.3992 1 0.0
